data_7231051
loop_
_publ_author_name
'Enamullah, Mohammed'
'Vasylyeva, Vera'
'Quddus, Mohammad Abdul'
'Islam, Mohammad Khairul'
'H\"ofert, Simon-Patrick'
'Janiak, Christoph'

_publ_section_title
;
 Spontaneous resolution of a \D/\L-chiral-at-metal pseudo-tetrahedral
 Schiff-base zinc complex to a racemic conglomerate with C--H&#x22EF;O
 organized 41- and 43-helices
;
_journal_issue 33
_journal_name_full CrystEngComm
_journal_page_first 4724
_journal_paper_doi 10.1039/C8CE00839F
_journal_volume 20
_journal_year 2018
_chemical_absolute_configuration ad
_chemical_formula_moiety 'C24 H18 N4 O2 Zn'
_chemical_formula_sum 'C24 H18 N4 O2 Zn'
_chemical_formula_weight 459.81
_chemical_name_systematic
; 
\D-bis[N-2-(pyridyl)salicylaldiminato-\k^2^N,O]zinc(II)  
;
_space_group_IT_number 92
_space_group_name_Hall 'P 4abw 2nw'
_space_group_name_H-M_alt 'P 41 21 2'
_symmetry_cell_setting tetragonal
_symmetry_space_group_name_Hall 'P 4abw 2nw'
_symmetry_space_group_name_H-M 'P 41 21 2'
_atom_sites_solution_hydrogens geom
_atom_sites_solution_primary direct
_atom_sites_solution_secondary difmap
_audit_creation_method SHELXL-97
_audit_update_record
;
2018-05-20 deposited with the CCDC.
2018-06-29 downloaded from the CCDC.
;
_cell_angle_alpha 90.00
_cell_angle_beta 90.00
_cell_angle_gamma 90.00
_cell_formula_units_Z 4
_cell_length_a 9.8258(19)
_cell_length_b 9.8258(19)
_cell_length_c 21.005(5)
_cell_measurement_reflns_used 8378
_cell_measurement_temperature 95(2)
_cell_measurement_theta_max 25.13
_cell_measurement_theta_min 2.29
_cell_volume 2028.0(7)
_computing_cell_refinement 'SAINT (Bruker, 2006)'
_computing_data_collection 'APEX2 (Bruker, 2006)'
_computing_data_reduction SAINT
_computing_molecular_graphics 'DIAMOND (Crystal Impact, 2009)'
_computing_structure_refinement 'SHELXL-97 (Sheldrick, 2008)'
_computing_structure_solution 'SHELXS-97 (Sheldrick, 2008)'
_diffrn_ambient_temperature 95(2)
_diffrn_measured_fraction_theta_full 0.995
_diffrn_measured_fraction_theta_max 0.995
_diffrn_measurement_device_type 'Bruker Kappa APEX-II CCD area detector'
_diffrn_measurement_method '\f and \w scans'
_diffrn_radiation_monochromator 'multilayer mirror'
_diffrn_radiation_source 'microfocus sealed tube'
_diffrn_radiation_type MoK\a
_diffrn_radiation_wavelength 0.71073
_diffrn_reflns_av_R_equivalents 0.0342
_diffrn_reflns_av_sigmaI/netI 0.0249
_diffrn_reflns_limit_h_max 11
_diffrn_reflns_limit_h_min -11
_diffrn_reflns_limit_k_max 11
_diffrn_reflns_limit_k_min -11
_diffrn_reflns_limit_l_max 23
_diffrn_reflns_limit_l_min -25
_diffrn_reflns_number 11665
_diffrn_reflns_theta_full 25.13
_diffrn_reflns_theta_max 25.13
_diffrn_reflns_theta_min 2.29
_exptl_absorpt_coefficient_mu 1.241
_exptl_absorpt_correction_T_max 0.7452
_exptl_absorpt_correction_T_min 0.5239
_exptl_absorpt_correction_type multi-scan
_exptl_absorpt_process_details '(<i>SADABS</i>; Sheldrick, 1996)'
_exptl_crystal_colour yellow
_exptl_crystal_density_diffrn 1.506
_exptl_crystal_density_method 'not measured'
_exptl_crystal_description prisme
_exptl_crystal_F_000 944
_exptl_crystal_recrystallization_method 'Re-crystallisation from solvent: ethanol/methanol'
_exptl_crystal_size_max 0.23
_exptl_crystal_size_mid 0.22
_exptl_crystal_size_min 0.16
_refine_diff_density_max 0.163
_refine_diff_density_min -0.162
_refine_diff_density_rms 0.034
_refine_ls_abs_structure_details 'Flack H D (1983), Acta Cryst. A39, 876-881'
_refine_ls_abs_structure_Flack 0.014(10)
_refine_ls_extinction_method none
_refine_ls_goodness_of_fit_ref 1.080
_refine_ls_hydrogen_treatment mixed
_refine_ls_matrix_type full
_refine_ls_number_parameters 177
_refine_ls_number_reflns 1807
_refine_ls_number_restraints 0
_refine_ls_restrained_S_all 1.080
_refine_ls_R_factor_all 0.0164
_refine_ls_R_factor_gt 0.0156
_refine_ls_shift/su_max 0.001
_refine_ls_shift/su_mean 0.000
_refine_ls_structure_factor_coef Fsqd
_refine_ls_weighting_details 'calc w=1/[\s^2^(Fo^2^)+(0.0121P)^2^+0.4263P] where P=(Fo^2^+2Fc^2^)/3'
_refine_ls_weighting_scheme calc
_refine_ls_wR_factor_gt 0.0405
_refine_ls_wR_factor_ref 0.0408
_reflns_number_gt 1754
_reflns_number_total 1807
_reflns_threshold_expression >2sigma(I)
_cod_data_source_file c8ce00839f2.cif
_cod_data_source_block p41212
_cod_depositor_comments
;
The following automatic conversions were performed:

'_symmetry_cell_setting' value 'Tetragonal' changed to 'tetragonal'
according to
/home/data/users/saulius/crontab/automatic-downloads/rss-feeds/RSC/lib/dictionaries/cif_core.dic
dictionary named 'cif_core.dic' version 2.4.2 from 2011-04-26.

Automatic conversion script
Id: cif_fix_values 4973 2017-02-22 13:04:09Z antanas 

 Adding full bibliography for 7231045--7231052.cif.
;
_cod_original_cell_volume 2027.9(7)
_cod_original_sg_symbol_H-M P4(1)2(1)2
_cod_database_code 7231051

loop_
_symmetry_equiv_pos_as_xyz
'x, y, z'
'-y+1/2, x+1/2, z+1/4'
'y+1/2, -x+1/2, z+3/4'
'x+1/2, -y+1/2, -z+3/4'
'-x+1/2, y+1/2, -z+1/4'
'-x, -y, z+1/2'
'y, x, -z'
'-y, -x, -z+1/2'

loop_
_atom_site_label
_atom_site_type_symbol
_atom_site_fract_x
_atom_site_fract_y
_atom_site_fract_z
_atom_site_U_iso_or_equiv
_atom_site_adp_type
_atom_site_occupancy
_atom_site_symmetry_multiplicity
_atom_site_calc_flag
_atom_site_refinement_flags
Zn1 Zn 0.655487(17) 0.655487(17) 1.0000 0.01383(8) Uani 1 2 d S
O1 O 0.64232(10) 0.84589(12) 1.02727(5) 0.0174(2) Uani 1 1 d .
N1 N 0.51797(12) 0.67530(13) 0.93095(6) 0.0142(3) Uani 1 1 d .
N2 N 0.57296(13) 0.45353(13) 0.91351(6) 0.0174(3) Uani 1 1 d .
C1 C 0.55525(14) 0.93465(14) 1.00675(8) 0.0145(3) Uani 1 1 d .
C2 C 0.55338(17) 1.06698(16) 1.03395(8) 0.0184(3) Uani 1 1 d .
C3 C 0.46421(16) 1.16544(17) 1.01410(7) 0.0211(3) Uani 1 1 d .
C4 C 0.36994(18) 1.13994(18) 0.96551(8) 0.0220(4) Uani 1 1 d .
C5 C 0.36910(16) 1.01443(17) 0.93779(8) 0.0199(4) Uani 1 1 d .
C6 C 0.45818(16) 0.90917(16) 0.95707(7) 0.0154(3) Uani 1 1 d .
C7 C 0.44527(16) 0.78429(17) 0.92304(7) 0.0159(3) Uani 1 1 d .
C8 C 0.49565(15) 0.55741(15) 0.89363(7) 0.0155(3) Uani 1 1 d .
C9 C 0.55992(17) 0.33529(18) 0.88279(8) 0.0225(4) Uani 1 1 d .
C10 C 0.47191(19) 0.31510(17) 0.83262(8) 0.0242(4) Uani 1 1 d .
C11 C 0.39509(19) 0.42390(19) 0.81222(8) 0.0260(4) Uani 1 1 d .
C12 C 0.40663(18) 0.54791(18) 0.84227(8) 0.0226(4) Uani 1 1 d .
H2 H 0.6176(17) 1.0886(17) 1.0659(8) 0.016(4) Uiso 1 1 d .
H3 H 0.467(2) 1.254(2) 1.0322(9) 0.030(5) Uiso 1 1 d .
H4 H 0.3074(18) 1.2070(17) 0.9520(8) 0.017(5) Uiso 1 1 d .
H5 H 0.308(2) 0.9929(19) 0.9076(8) 0.026(5) Uiso 1 1 d .
H7 H 0.3771(17) 0.7859(16) 0.8921(7) 0.009(4) Uiso 1 1 d .
H9 H 0.6188(19) 0.260(2) 0.8984(8) 0.029(5) Uiso 1 1 d .
H10 H 0.4615(19) 0.230(2) 0.8141(9) 0.026(5) Uiso 1 1 d .
H11 H 0.336(2) 0.416(2) 0.7793(9) 0.033(5) Uiso 1 1 d .
H12 H 0.3588(18) 0.6206(18) 0.8284(8) 0.022(5) Uiso 1 1 d .

loop_
_atom_site_aniso_label
_atom_site_aniso_U_11
_atom_site_aniso_U_22
_atom_site_aniso_U_33
_atom_site_aniso_U_23
_atom_site_aniso_U_13
_atom_site_aniso_U_12
Zn1 0.01441(9) 0.01441(9) 0.01268(12) 0.00145(7) -0.00145(7) 0.00201(10)
O1 0.0182(5) 0.0159(5) 0.0180(5) -0.0012(4) -0.0048(4) 0.0024(6)
N1 0.0165(6) 0.0155(7) 0.0105(6) 0.0005(5) 0.0008(5) 0.0008(5)
N2 0.0186(7) 0.0165(7) 0.0172(7) 0.0010(5) 0.0015(5) 0.0006(5)
C1 0.0146(7) 0.0165(7) 0.0124(7) 0.0030(6) 0.0027(6) -0.0007(5)
C2 0.0200(8) 0.0198(9) 0.0153(8) -0.0014(6) 0.0001(7) -0.0017(6)
C3 0.0263(8) 0.0162(8) 0.0208(8) -0.0021(7) 0.0036(6) 0.0002(7)
C4 0.0246(9) 0.0192(9) 0.0224(9) 0.0025(7) 0.0022(7) 0.0068(7)
C5 0.0190(9) 0.0249(9) 0.0157(8) 0.0016(6) -0.0017(7) 0.0037(7)
C6 0.0164(8) 0.0178(8) 0.0120(8) 0.0006(6) 0.0028(6) 0.0013(6)
C7 0.0149(8) 0.0223(8) 0.0106(7) 0.0023(6) -0.0004(6) 0.0003(6)
C8 0.0170(7) 0.0170(7) 0.0125(7) 0.0010(6) 0.0042(6) -0.0026(6)
C9 0.0244(8) 0.0178(8) 0.0254(9) 0.0012(8) 0.0057(7) 0.0012(7)
C10 0.0334(9) 0.0182(9) 0.0208(9) -0.0033(7) 0.0047(7) -0.0045(7)
C11 0.0319(10) 0.0283(11) 0.0179(9) -0.0041(7) -0.0043(8) -0.0054(8)
C12 0.0291(9) 0.0195(9) 0.0192(9) 0.0008(7) -0.0050(7) 0.0015(8)

loop_
_atom_type_symbol
_atom_type_description
_atom_type_scat_dispersion_real
_atom_type_scat_dispersion_imag
_atom_type_scat_source
C C 0.0033 0.0016 'International Tables Vol C Tables 4.2.6.8 and 6.1.1.4'
H H 0.0000 0.0000 'International Tables Vol C Tables 4.2.6.8 and 6.1.1.4'
N N 0.0061 0.0033 'International Tables Vol C Tables 4.2.6.8 and 6.1.1.4'
O O 0.0106 0.0060 'International Tables Vol C Tables 4.2.6.8 and 6.1.1.4'
Zn Zn 0.2839 1.4301 'International Tables Vol C Tables 4.2.6.8 and 6.1.1.4'

loop_
_geom_angle_atom_site_label_1
_geom_angle_atom_site_label_2
_geom_angle_atom_site_label_3
_geom_angle
_geom_angle_site_symmetry_1
_geom_angle_site_symmetry_3
O1 Zn1 O1 102.20(6) 7_557 .
O1 Zn1 N1 94.28(5) 7_557 7_557
O1 Zn1 N1 116.17(5) . 7_557
O1 Zn1 N1 116.16(5) 7_557 .
O1 Zn1 N1 94.29(5) . .
N1 Zn1 N1 131.52(7) 7_557 .
C1 O1 Zn1 126.06(10) . .
C7 N1 C8 121.26(13) . .
C7 N1 Zn1 123.18(11) . .
C8 N1 Zn1 115.36(10) . .
C9 N2 C8 117.27(14) . .
O1 C1 C2 119.41(15) . .
O1 C1 C6 124.27(14) . .
C2 C1 C6 116.32(14) . .
C3 C2 C1 122.16(16) . .
C3 C2 H2 118.9(10) . .
C1 C2 H2 118.9(10) . .
C2 C3 C4 121.21(16) . .
C2 C3 H3 120.2(12) . .
C4 C3 H3 118.6(12) . .
C5 C4 C3 118.48(16) . .
C5 C4 H4 119.9(10) . .
C3 C4 H4 121.6(10) . .
C4 C5 C6 122.37(16) . .
C4 C5 H5 121.1(12) . .
C6 C5 H5 116.4(12) . .
C5 C6 C7 115.52(14) . .
C5 C6 C1 119.46(15) . .
C7 C6 C1 125.00(14) . .
N1 C7 C6 126.65(14) . .
N1 C7 H7 119.8(10) . .
C6 C7 H7 113.5(10) . .
N2 C8 C12 123.16(14) . .
N2 C8 N1 111.30(13) . .
C12 C8 N1 125.54(14) . .
N2 C9 C10 123.72(16) . .
N2 C9 H9 115.5(11) . .
C10 C9 H9 120.8(11) . .
C11 C10 C9 118.06(16) . .
C11 C10 H10 120.5(12) . .
C9 C10 H10 121.4(12) . .
C12 C11 C10 119.94(16) . .
C12 C11 H11 118.7(13) . .
C10 C11 H11 121.4(13) . .
C11 C12 C8 117.80(16) . .
C11 C12 H12 120.6(11) . .
C8 C12 H12 121.6(11) . .

loop_
_geom_bond_atom_site_label_1
_geom_bond_atom_site_label_2
_geom_bond_distance
_geom_bond_site_symmetry_2
Zn1 O1 1.9609(12) 7_557
Zn1 O1 1.9609(12) .
Zn1 N1 1.9918(13) 7_557
Zn1 N1 1.9918(13) .
O1 C1 1.2955(18) .
N1 C7 1.298(2) .
N1 C8 1.416(2) .
N2 C9 1.335(2) .
N2 C8 1.339(2) .
C1 C2 1.420(2) .
C1 C6 1.436(2) .
C2 C3 1.370(2) .
C2 H2 0.945(18) .
C3 C4 1.401(2) .
C3 H3 0.95(2) .
C4 C5 1.364(2) .
C4 H4 0.945(18) .
C5 C6 1.414(2) .
C5 H5 0.901(19) .
C6 C7 1.426(2) .
C7 H7 0.934(16) .
C8 C12 1.392(2) .
C9 C10 1.378(3) .
C9 H9 0.99(2) .
C10 C11 1.377(3) .
C10 H10 0.92(2) .
C11 C12 1.377(2) .
C11 H11 0.91(2) .
C12 H12 0.903(18) .

loop_
_geom_torsion_atom_site_label_1
_geom_torsion_atom_site_label_2
_geom_torsion_atom_site_label_3
_geom_torsion_atom_site_label_4
_geom_torsion
_geom_torsion_site_symmetry_1
O1 Zn1 O1 C1 124.97(13) 7_557
N1 Zn1 O1 C1 -134.00(12) 7_557
N1 Zn1 O1 C1 7.03(12) .
O1 Zn1 N1 C7 -113.60(12) 7_557
O1 Zn1 N1 C7 -7.77(13) .
N1 Zn1 N1 C7 123.30(13) 7_557
O1 Zn1 N1 C8 71.54(11) 7_557
O1 Zn1 N1 C8 177.37(10) .
N1 Zn1 N1 C8 -51.56(9) 7_557
Zn1 O1 C1 C2 176.30(10) .
Zn1 O1 C1 C6 -4.0(2) .
O1 C1 C2 C3 179.69(14) .
C6 C1 C2 C3 0.0(2) .
C1 C2 C3 C4 -0.1(3) .
C2 C3 C4 C5 -0.4(3) .
C3 C4 C5 C6 1.0(3) .
C4 C5 C6 C7 -179.53(15) .
C4 C5 C6 C1 -1.2(2) .
O1 C1 C6 C5 -179.07(14) .
C2 C1 C6 C5 0.6(2) .
O1 C1 C6 C7 -0.9(2) .
C2 C1 C6 C7 178.82(14) .
C8 N1 C7 C6 -179.56(14) .
Zn1 N1 C7 C6 5.9(2) .
C5 C6 C7 N1 177.96(15) .
C1 C6 C7 N1 -0.3(3) .
C9 N2 C8 C12 -1.6(2) .
C9 N2 C8 N1 178.96(13) .
C7 N1 C8 N2 -174.32(13) .
Zn1 N1 C8 N2 0.65(15) .
C7 N1 C8 C12 6.3(2) .
Zn1 N1 C8 C12 -178.76(13) .
C8 N2 C9 C10 -0.2(2) .
N2 C9 C10 C11 1.4(3) .
C9 C10 C11 C12 -0.7(3) .
C10 C11 C12 C8 -1.0(3) .
N2 C8 C12 C11 2.2(2) .
N1 C8 C12 C11 -178.42(15) .
